data_7102721
loop_
_publ_author_name
'Audouard, Christophe'
'Barsukov, Igor'
'Fawcett, John'
'Griffith, Gerry A'
'Percy, Jonathan M'
'Pintat, St\'ephane'
'Smith, Clive A'

_publ_section_title
;
 A stereodivergent asymmetric approach to difluorinated aldonic acids.
;
_journal_issue 13
_journal_name_full 'Chemical communications (Cambridge, England)'
_journal_page_first 1526
_journal_page_last 1527
_journal_paper_doi 10.1039/b405067c
_journal_year 2004
_chemical_formula_sum 'C19 H22 F2 O8'
_chemical_formula_weight 416.37
_chemical_name_systematic
;
?
;
_space_group_IT_number 4
_symmetry_cell_setting monoclinic
_symmetry_space_group_name_Hall 'P 2yb'
_symmetry_space_group_name_H-M 'P 1 21 1'
_atom_sites_solution_hydrogens geom
_atom_sites_solution_primary direct
_atom_sites_solution_secondary difmap
_audit_creation_method SHELXL-97
_cell_angle_alpha 90.00
_cell_angle_beta 107.137(2)
_cell_angle_gamma 90.00
_cell_formula_units_Z 2
_cell_length_a 11.5206(15)
_cell_length_b 5.7277(7)
_cell_length_c 15.792(2)
_cell_measurement_reflns_used 2471
_cell_measurement_temperature 150(2)
_cell_measurement_theta_max 24.87
_cell_measurement_theta_min 2.60
_cell_volume 995.8(2)
_computing_cell_refinement 'Bruker SMART'
_computing_data_collection 'Bruker SMART'
_computing_data_reduction 'Bruker SAINT'
_computing_molecular_graphics 'Bruker SHELXTL'
_computing_publication_material 'Bruker SHELXTL'
_computing_structure_refinement 'SHELXL-97 (Sheldrick, 1997)'
_computing_structure_solution 'SHELXS-97 (Sheldrick, 1990)'
_diffrn_ambient_temperature 150(2)
_diffrn_measured_fraction_theta_full 0.999
_diffrn_measured_fraction_theta_max 0.999
_diffrn_measurement_device_type 'CCD area detector'
_diffrn_measurement_method 'phi and omega scans'
_diffrn_radiation_monochromator graphite
_diffrn_radiation_source 'fine-focus sealed tube'
_diffrn_radiation_type MoK\a
_diffrn_radiation_wavelength 0.71073
_diffrn_reflns_av_R_equivalents 0.0257
_diffrn_reflns_av_sigmaI/netI 0.0444
_diffrn_reflns_limit_h_max 13
_diffrn_reflns_limit_h_min -13
_diffrn_reflns_limit_k_max 6
_diffrn_reflns_limit_k_min -6
_diffrn_reflns_limit_l_max 18
_diffrn_reflns_limit_l_min -18
_diffrn_reflns_number 7293
_diffrn_reflns_theta_full 24.99
_diffrn_reflns_theta_max 24.99
_diffrn_reflns_theta_min 1.35
_exptl_absorpt_coefficient_mu 0.120
_exptl_absorpt_correction_T_max 0.980
_exptl_absorpt_correction_T_min 0.820
_exptl_absorpt_correction_type empirical
_exptl_absorpt_process_details
;
absorption correction based on 3913 reflections (SADABS); Rint 0.039 before
correction and 0.022 after.
;
_exptl_crystal_colour colourless
_exptl_crystal_density_diffrn 1.389
_exptl_crystal_density_method 'not measured'
_exptl_crystal_description plate
_exptl_crystal_F_000 436
_exptl_crystal_size_max 0.36
_exptl_crystal_size_mid 0.19
_exptl_crystal_size_min 0.06
_refine_diff_density_max 0.183
_refine_diff_density_min -0.146
_refine_diff_density_rms 0.033
_refine_ls_abs_structure_details 'Flack H D (1983), Acta Cryst. A39, 876-881'
_refine_ls_abs_structure_Flack -0.1(9)
_refine_ls_extinction_method none
_refine_ls_goodness_of_fit_ref 0.954
_refine_ls_hydrogen_treatment mixed
_refine_ls_matrix_type full
_refine_ls_number_parameters 266
_refine_ls_number_reflns 3466
_refine_ls_number_restraints 1
_refine_ls_restrained_S_all 0.954
_refine_ls_R_factor_all 0.0484
_refine_ls_R_factor_gt 0.0413
_refine_ls_shift/su_max 0.000
_refine_ls_shift/su_mean 0.000
_refine_ls_structure_factor_coef Fsqd
_refine_ls_weighting_details 'calc w=1/[\s^2^(Fo^2^)+(0.0472P)^2^+0.0000P] where P=(Fo^2^+2Fc^2^)/3'
_refine_ls_weighting_scheme calc
_refine_ls_wR_factor_gt 0.0877
_refine_ls_wR_factor_ref 0.0910
_reflns_number_gt 2916
_reflns_number_total 3466
_reflns_threshold_expression >2sigma(I)
_cod_data_source_file b405067c.txt
_cod_data_source_block 12
_cod_depositor_comments
;
The following automatic conversions were performed:
'_symmetry_cell_setting' value 'Monoclinic' changed to 'monoclinic'
according to '/home/saulius/struct/CIF-dictionaries/cif_core.dic'
dictionary named 'cif_core.dic' version 2.4.1 from 2010-06-29.

Automatic conversion script
Id: cif_fix_enum 1527 2010-12-29 10:47:43Z saulius 
;
_cod_original_sg_symbol_H-M P2(1)
_cod_database_code 7102721

loop_
_symmetry_equiv_pos_as_xyz
'x, y, z'
'-x, y+1/2, -z'

loop_
_atom_site_label
_atom_site_type_symbol
_atom_site_fract_x
_atom_site_fract_y
_atom_site_fract_z
_atom_site_U_iso_or_equiv
_atom_site_adp_type
_atom_site_occupancy
_atom_site_symmetry_multiplicity
_atom_site_calc_flag
_atom_site_refinement_flags
F1 F 0.92587(14) 0.2239(3) 0.86238(10) 0.0649(5) Uani 1 1 d .
F2 F 0.89732(14) 0.6008(3) 0.86276(9) 0.0678(5) Uani 1 1 d .
O1 O 0.70809(13) 0.5871(3) 0.71953(11) 0.0422(4) Uani 1 1 d .
O2 O 0.57861(17) 0.3672(3) 0.76481(15) 0.0579(6) Uani 1 1 d .
O3 O 0.93440(13) 0.6184(3) 0.69041(9) 0.0300(4) Uani 1 1 d .
O4 O 1.03658(14) 0.3997(3) 0.61791(10) 0.0378(4) Uani 1 1 d .
O5 O 1.14823(14) 0.3097(3) 0.82396(10) 0.0352(4) Uani 1 1 d .
O6 O 1.27266(16) 0.5858(3) 0.79855(12) 0.0514(5) Uani 1 1 d .
O7 O 1.2592(2) 0.5247(3) 0.99435(11) 0.0547(5) Uani 1 1 d .
O9 O 1.1997(3) 0.8952(5) 0.98419(17) 0.1114(11) Uani 1 1 d .
C1 C 0.7631(2) 0.3787(4) 0.69700(17) 0.0391(6) Uani 1 1 d .
H1 H 0.7417 0.2440 0.7298 0.047 Uiso 1 1 calc R
C2 C 0.9007(2) 0.4128(4) 0.72907(15) 0.0348(6) Uani 1 1 d .
H2 H 0.9391 0.2757 0.7087 0.042 Uiso 1 1 calc R
C3 C 0.9533(2) 0.4304(5) 0.82845(17) 0.0449(7) Uani 1 1 d .
C4 C 1.0877(2) 0.4788(5) 0.86344(15) 0.0398(6) Uani 1 1 d .
H4 H 1.1052 0.6396 0.8457 0.048 Uiso 1 1 calc R
C5 C 1.1344(3) 0.4549(5) 0.96328(15) 0.0505(7) Uani 1 1 d .
H5A H 1.0853 0.5537 0.9911 0.061 Uiso 1 1 calc R
H5B H 1.1265 0.2907 0.9803 0.061 Uiso 1 1 calc R
C6 C 0.7169(2) 0.3286(4) 0.59931(17) 0.0366(6) Uani 1 1 d .
C7 C 0.6501(2) 0.4898(5) 0.53884(19) 0.0482(7) Uani 1 1 d .
H7 H 0.6290 0.6354 0.5590 0.058 Uiso 1 1 calc R
C8 C 0.6140(2) 0.4390(5) 0.44887(19) 0.0520(7) Uani 1 1 d .
H8 H 0.5672 0.5492 0.4079 0.062 Uiso 1 1 calc R
C9 C 0.6455(2) 0.2313(5) 0.41884(18) 0.0504(7) Uani 1 1 d .
H9 H 0.6234 0.1998 0.3571 0.060 Uiso 1 1 calc R
C10 C 0.7096(2) 0.0671(5) 0.47895(17) 0.0472(7) Uani 1 1 d .
H10 H 0.7299 -0.0789 0.4586 0.057 Uiso 1 1 calc R
C11 C 0.7440(2) 0.1156(5) 0.56815(17) 0.0422(6) Uani 1 1 d .
H11 H 0.7869 0.0013 0.6091 0.051 Uiso 1 1 calc R
C12 C 0.6207(2) 0.5546(5) 0.75878(16) 0.0361(6) Uani 1 1 d .
C13 C 0.5872(2) 0.7778(5) 0.79297(18) 0.0476(7) Uani 1 1 d .
H13A H 0.6482 0.8174 0.8489 0.071 Uiso 1 1 calc R
H13B H 0.5076 0.7615 0.8030 0.071 Uiso 1 1 calc R
H13C H 0.5836 0.9020 0.7496 0.071 Uiso 1 1 calc R
C14 C 1.00486(18) 0.5881(4) 0.63542(13) 0.0283(5) Uani 1 1 d .
C15 C 1.0352(2) 0.8135(5) 0.60186(17) 0.0413(6) Uani 1 1 d .
H15A H 1.1140 0.8009 0.5902 0.062 Uiso 1 1 calc R
H15B H 1.0394 0.9354 0.6462 0.062 Uiso 1 1 calc R
H15C H 0.9724 0.8538 0.5469 0.062 Uiso 1 1 calc R
C16 C 1.2415(2) 0.3843(5) 0.79506(15) 0.0349(6) Uani 1 1 d .
C17 C 1.2955(2) 0.1898(5) 0.75790(17) 0.0430(6) Uani 1 1 d .
H17A H 1.3812 0.2236 0.7650 0.064 Uiso 1 1 calc R
H17B H 1.2520 0.1719 0.6948 0.064 Uiso 1 1 calc R
H17C H 1.2890 0.0450 0.7893 0.064 Uiso 1 1 calc R
C18 C 1.2790(5) 0.7567(7) 0.9997(2) 0.0821(13) Uani 1 1 d .
C19 C 1.4130(4) 0.8069(9) 1.0256(3) 0.128(2) Uani 1 1 d .
H19A H 1.4266 0.9748 1.0358 0.191 Uiso 1 1 calc R
H19B H 1.4459 0.7570 0.9779 0.191 Uiso 1 1 calc R
H19C H 1.4540 0.7215 1.0800 0.191 Uiso 1 1 calc R

loop_
_atom_site_aniso_label
_atom_site_aniso_U_11
_atom_site_aniso_U_22
_atom_site_aniso_U_33
_atom_site_aniso_U_23
_atom_site_aniso_U_13
_atom_site_aniso_U_12
F1 0.0657(11) 0.0778(12) 0.0611(10) 0.0333(9) 0.0341(8) 0.0074(9)
F2 0.0755(11) 0.0925(13) 0.0449(9) 0.0025(10) 0.0324(8) 0.0412(11)
O1 0.0411(9) 0.0289(9) 0.0668(11) 0.0027(9) 0.0320(8) 0.0044(8)
O2 0.0505(12) 0.0393(13) 0.1008(17) -0.0035(11) 0.0486(11) -0.0033(10)
O3 0.0322(8) 0.0287(9) 0.0337(8) 0.0041(7) 0.0166(7) 0.0052(7)
O4 0.0477(10) 0.0331(10) 0.0396(10) 0.0006(8) 0.0238(8) 0.0044(8)
O5 0.0425(9) 0.0320(9) 0.0343(9) 0.0029(7) 0.0161(8) 0.0083(8)
O6 0.0561(12) 0.0336(11) 0.0674(13) -0.0032(10) 0.0229(9) -0.0040(10)
O7 0.0856(15) 0.0383(11) 0.0321(10) -0.0026(8) 0.0047(9) 0.0085(10)
O9 0.232(4) 0.0365(14) 0.0870(19) 0.0019(13) 0.079(2) 0.022(2)
C1 0.0423(15) 0.0252(13) 0.0605(17) 0.0067(12) 0.0317(13) 0.0080(12)
C2 0.0405(14) 0.0299(13) 0.0417(14) 0.0082(11) 0.0242(11) 0.0077(12)
C3 0.0558(18) 0.0451(17) 0.0461(15) 0.0157(13) 0.0340(13) 0.0195(14)
C4 0.0559(17) 0.0367(14) 0.0324(13) 0.0053(11) 0.0216(12) 0.0146(12)
C5 0.074(2) 0.0469(17) 0.0322(13) 0.0039(13) 0.0186(13) 0.0190(15)
C6 0.0278(13) 0.0311(14) 0.0580(17) 0.0040(12) 0.0236(12) -0.0004(10)
C7 0.0432(16) 0.0346(14) 0.0721(19) 0.0035(15) 0.0253(14) 0.0024(12)
C8 0.0451(16) 0.0478(18) 0.0593(18) 0.0080(15) 0.0093(14) 0.0006(13)
C9 0.0387(15) 0.0549(18) 0.0556(18) -0.0034(15) 0.0106(13) -0.0086(14)
C10 0.0366(14) 0.0418(16) 0.0643(18) -0.0078(15) 0.0167(13) -0.0032(13)
C11 0.0349(13) 0.0347(14) 0.0588(17) 0.0025(13) 0.0166(12) 0.0015(12)
C12 0.0263(12) 0.0370(16) 0.0467(14) -0.0020(12) 0.0136(11) 0.0032(12)
C13 0.0378(15) 0.0474(17) 0.0588(18) -0.0132(14) 0.0161(13) 0.0044(12)
C14 0.0263(11) 0.0328(14) 0.0247(12) -0.0009(11) 0.0056(9) 0.0007(11)
C15 0.0394(14) 0.0370(14) 0.0520(16) 0.0062(12) 0.0206(12) 0.0035(12)
C16 0.0340(14) 0.0345(16) 0.0331(13) 0.0009(11) 0.0052(11) 0.0021(12)
C17 0.0342(14) 0.0419(16) 0.0544(16) -0.0053(12) 0.0156(12) 0.0018(12)
C18 0.166(4) 0.047(2) 0.0416(19) -0.0102(16) 0.044(2) -0.011(3)
C19 0.174(5) 0.130(4) 0.087(3) -0.047(3) 0.051(3) -0.082(4)

loop_
_atom_type_symbol
_atom_type_description
_atom_type_scat_dispersion_real
_atom_type_scat_dispersion_imag
_atom_type_scat_source
C C 0.0033 0.0016 'International Tables Vol C Tables 4.2.6.8 and 6.1.1.4'
H H 0.0000 0.0000 'International Tables Vol C Tables 4.2.6.8 and 6.1.1.4'
O O 0.0106 0.0060 'International Tables Vol C Tables 4.2.6.8 and 6.1.1.4'
F F 0.0171 0.0103 'International Tables Vol C Tables 4.2.6.8 and 6.1.1.4'

loop_
_geom_angle_atom_site_label_1
_geom_angle_atom_site_label_2
_geom_angle_atom_site_label_3
_geom_angle
C12 O1 C1 116.28(19)
C14 O3 C2 116.98(18)
C16 O5 C4 117.89(19)
C18 O7 C5 115.6(3)
O1 C1 C6 111.2(2)
O1 C1 C2 107.5(2)
C6 C1 C2 112.56(18)
O3 C2 C3 108.2(2)
O3 C2 C1 110.43(19)
C3 C2 C1 114.35(19)
F2 C3 F1 105.73(17)
F2 C3 C4 106.1(2)
F1 C3 C4 110.1(2)
F2 C3 C2 111.6(2)
F1 C3 C2 106.3(2)
C4 C3 C2 116.54(19)
O5 C4 C3 107.10(19)
O5 C4 C5 108.77(19)
C3 C4 C5 112.1(2)
O7 C5 C4 110.1(2)
C11 C6 C7 118.6(2)
C11 C6 C1 118.9(2)
C7 C6 C1 122.4(2)
C6 C7 C8 120.2(3)
C9 C8 C7 120.4(3)
C8 C9 C10 119.7(3)
C11 C10 C9 120.0(3)
C10 C11 C6 121.0(3)
O2 C12 O1 122.7(2)
O2 C12 C13 126.2(2)
O1 C12 C13 111.1(2)
O4 C14 O3 122.8(2)
O4 C14 C15 125.77(19)
O3 C14 C15 111.4(2)
O6 C16 O5 122.8(2)
O6 C16 C17 125.8(2)
O5 C16 C17 111.4(2)
O9 C18 O7 122.9(4)
O9 C18 C19 126.7(4)
O7 C18 C19 110.3(4)

loop_
_geom_bond_atom_site_label_1
_geom_bond_atom_site_label_2
_geom_bond_distance
F1 C3 1.373(3)
F2 C3 1.367(3)
O1 C12 1.342(3)
O1 C1 1.444(3)
O2 C12 1.193(3)
O3 C14 1.363(2)
O3 C2 1.432(3)
O4 C14 1.198(3)
O5 C16 1.354(3)
O5 C4 1.438(3)
O6 C16 1.205(3)
O7 C18 1.346(4)
O7 C5 1.432(4)
O9 C18 1.180(5)
C1 C6 1.504(3)
C1 C2 1.528(3)
C2 C3 1.510(3)
C3 C4 1.509(4)
C4 C5 1.515(3)
C6 C11 1.385(3)
C6 C7 1.387(3)
C7 C8 1.389(4)
C8 C9 1.369(4)
C9 C10 1.385(4)
C10 C11 1.375(3)
C12 C13 1.482(3)
C14 C15 1.476(3)
C16 C17 1.479(3)
C18 C19 1.504(6)

loop_
_cod_related_entry_id
_cod_related_entry_database
_cod_related_entry_code
1 ChemSpider 9536956
